data_4316459
loop_
_publ_author_name
'Olivier B\'enaud'
'Jean-Claude Berthet'
'Pierre Thu\'ery'
'Michel Ephritikhine'

_publ_section_title
;
 The Bis Metallacyclic Anion [U(N{SiMe3}2)(CH2SiMe2N{SiMe3})2]-
;
_journal_name_full 'Inorganic Chemistry'
_journal_page_first 8117
_journal_page_last 8130
_journal_paper_doi 10.1021/ic1012044
_journal_volume 49
_journal_year 2010
_chemical_formula_sum 'C22 H60 K N3 O Si6 U'
_chemical_formula_weight 828.40
_space_group_IT_number 19
_symmetry_cell_setting orthorhombic
_symmetry_space_group_name_Hall 'P 2ac 2ab'
_symmetry_space_group_name_H-M 'P 21 21 21'
_atom_sites_solution_hydrogens geom
_atom_sites_solution_primary direct
_atom_sites_solution_secondary difmap
_audit_creation_method SHELXL-97
_cell_angle_alpha 90.00
_cell_angle_beta 90.00
_cell_angle_gamma 90.00
_cell_formula_units_Z 4
_cell_length_a 11.8047(5)
_cell_length_b 14.0356(5)
_cell_length_c 23.6273(8)
_cell_measurement_reflns_used 65251
_cell_measurement_temperature 150(2)
_cell_measurement_theta_max 25.68
_cell_measurement_theta_min 3.11
_cell_volume 3914.7(3)
_computing_cell_refinement 'HKL2000 (Otwinowski & Minor, 1997)'
_computing_data_collection 'COLLECT (Nonius, 1998)'
_computing_data_reduction 'HKL2000 (Otwinowski & Minor, 1997)'
_computing_molecular_graphics 'SHELXTL (Sheldrick, 2008)'
_computing_publication_material 'SHELXTL (Sheldrick, 2008); PLATON (Spek, 2003)'
_computing_structure_refinement 'SHELXL-97 (Sheldrick, 2008)'
_computing_structure_solution 'SHELXS-97 (Sheldrick, 2008)'
_diffrn_ambient_temperature 150(2)
_diffrn_measured_fraction_theta_full 0.994
_diffrn_measured_fraction_theta_max 0.994
_diffrn_measurement_device_type 'Nonius Kappa-CCD area-detector diffractometer'
_diffrn_measurement_method 'two \f and two \w scans with 2\% steps (330 frames)'
_diffrn_radiation_monochromator graphite
_diffrn_radiation_source 'fine-focus sealed tube'
_diffrn_radiation_type MoK\a
_diffrn_radiation_wavelength 0.71073
_diffrn_reflns_av_R_equivalents 0.0318
_diffrn_reflns_av_sigmaI/netI 0.0422
_diffrn_reflns_limit_h_max 14
_diffrn_reflns_limit_h_min -14
_diffrn_reflns_limit_k_max 17
_diffrn_reflns_limit_k_min -17
_diffrn_reflns_limit_l_max 28
_diffrn_reflns_limit_l_min -28
_diffrn_reflns_number 65251
_diffrn_reflns_theta_full 25.68
_diffrn_reflns_theta_max 25.68
_diffrn_reflns_theta_min 3.11
_diffrn_standards_decay_% 0
_diffrn_standards_interval_time 0
_diffrn_standards_number 0
_exptl_absorpt_coefficient_mu 4.454
_exptl_absorpt_correction_T_max 0.586
_exptl_absorpt_correction_T_min 0.344
_exptl_absorpt_correction_type multi-scan
_exptl_absorpt_process_details 'SCALEPACK (Otwinowski & Minor, 1997)'
_exptl_crystal_colour 'translucent light green'
_exptl_crystal_density_diffrn 1.406
_exptl_crystal_density_method 'not measured'
_exptl_crystal_description parallelepiped
_exptl_crystal_F_000 1664
_exptl_crystal_size_max 0.22
_exptl_crystal_size_mid 0.14
_exptl_crystal_size_min 0.12
_refine_diff_density_max 0.594
_refine_diff_density_min -0.694
_refine_diff_density_rms 0.081
_refine_ls_abs_structure_details 'Flack H D (1983), Acta Cryst. A39, 876-881'
_refine_ls_abs_structure_Flack 0.649(4)
_refine_ls_extinction_method none
_refine_ls_goodness_of_fit_ref 1.036
_refine_ls_hydrogen_treatment constr
_refine_ls_matrix_type full
_refine_ls_number_parameters 322
_refine_ls_number_reflns 7397
_refine_ls_number_restraints 0
_refine_ls_restrained_S_all 1.036
_refine_ls_R_factor_all 0.0364
_refine_ls_R_factor_gt 0.0290
_refine_ls_shift/su_max 0.001
_refine_ls_shift/su_mean 0.000
_refine_ls_structure_factor_coef Fsqd
_refine_ls_weighting_details 'calc w=1/[\s^2^(Fo^2^)+(0.0387P)^2^] where P=(Fo^2^+2Fc^2^)/3'
_refine_ls_weighting_scheme calc
_refine_ls_wR_factor_gt 0.0657
_refine_ls_wR_factor_ref 0.0672
_reflns_number_gt 6673
_reflns_number_total 7397
_reflns_threshold_expression >2sigma(I)
_cod_data_source_file ic1012044_si_002_06.cif
_cod_data_source_block 4b
_cod_database_code 4316459

loop_
_symmetry_equiv_pos_as_xyz
'x, y, z'
'-x+1/2, -y, z+1/2'
'-x, y+1/2, -z+1/2'
'x+1/2, -y+1/2, -z'

loop_
_atom_site_label
_atom_site_type_symbol
_atom_site_fract_x
_atom_site_fract_y
_atom_site_fract_z
_atom_site_U_iso_or_equiv
_atom_site_adp_type
_atom_site_occupancy
_atom_site_symmetry_multiplicity
_atom_site_calc_flag
_atom_site_refinement_flags
_atom_site_disorder_assembly
_atom_site_disorder_group
U U 0.210969(16) 0.987058(12) 0.841202(7) 0.03189(7) Uani 1 1 d . . .
K K 0.19798(12) 1.32821(8) 0.72392(5) 0.0505(3) Uani 1 1 d . . .
Si1 Si 0.23900(15) 1.07875(11) 0.72426(6) 0.0481(4) Uani 1 1 d . . .
Si2 Si 0.31853(15) 0.86729(11) 0.71627(6) 0.0457(4) Uani 1 1 d . . .
Si3 Si -0.03996(12) 0.97785(11) 0.87203(6) 0.0366(3) Uani 1 1 d . . .
Si4 Si 0.08401(14) 1.10320(12) 0.96218(6) 0.0435(4) Uani 1 1 d . . .
Si5 Si 0.48992(13) 0.98603(12) 0.89095(6) 0.0442(4) Uani 1 1 d . . .
Si6 Si 0.33813(14) 0.83916(11) 0.94346(6) 0.0415(4) Uani 1 1 d . . .
O1 O 0.1867(5) 1.4294(3) 0.81515(18) 0.0816(16) Uani 1 1 d . . .
N1 N 0.2731(4) 0.9669(3) 0.75067(17) 0.0412(10) Uani 1 1 d . . .
N2 N 0.0762(4) 1.0322(3) 0.90392(16) 0.0348(10) Uani 1 1 d . . .
N3 N 0.3597(4) 0.9340(3) 0.89795(16) 0.0381(10) Uani 1 1 d . . .
C1 C 0.2022(6) 1.1447(3) 0.78926(19) 0.0426(12) Uani 1 1 d . . .
H1A H 0.1252 1.1748 0.7878 0.051 Uiso 1 1 d R . .
H1B H 0.2582 1.1824 0.8033 0.051 Uiso 1 1 d R . .
C2 C 0.1116(7) 1.0771(5) 0.6778(2) 0.072(2) Uani 1 1 d . . .
H2A H 0.1292 1.0447 0.6431 0.108 Uiso 1 1 calc R . .
H2B H 0.0888 1.1413 0.6696 0.108 Uiso 1 1 calc R . .
H2C H 0.0510 1.0445 0.6967 0.108 Uiso 1 1 calc R . .
C3 C 0.3620(6) 1.1299(5) 0.6818(3) 0.076(2) Uani 1 1 d . . .
H3A H 0.4250 1.1415 0.7066 0.114 Uiso 1 1 d R . .
H3B H 0.3390 1.1885 0.6644 0.114 Uiso 1 1 d R . .
H3C H 0.3840 1.0852 0.6531 0.114 Uiso 1 1 d R . .
C4 C 0.4698(6) 0.8770(5) 0.6910(3) 0.0626(18) Uani 1 1 d . . .
H4A H 0.4730 0.9185 0.6587 0.094 Uiso 1 1 calc R . .
H4B H 0.4971 0.8150 0.6806 0.094 Uiso 1 1 calc R . .
H4C H 0.5161 0.9024 0.7208 0.094 Uiso 1 1 calc R . .
C5 C 0.3084(6) 0.7643(4) 0.7656(2) 0.0586(17) Uani 1 1 d . . .
H5A H 0.3379 0.7083 0.7475 0.088 Uiso 1 1 calc R . .
H5B H 0.2306 0.7539 0.7756 0.088 Uiso 1 1 calc R . .
H5C H 0.3516 0.7774 0.7991 0.088 Uiso 1 1 calc R . .
C6 C 0.2322(6) 0.8402(4) 0.6518(2) 0.0680(19) Uani 1 1 d . . .
H6A H 0.2377 0.8923 0.6256 0.102 Uiso 1 1 calc R . .
H6B H 0.1544 0.8314 0.6625 0.102 Uiso 1 1 calc R . .
H6C H 0.2601 0.7832 0.6343 0.102 Uiso 1 1 calc R . .
C7 C 0.0295(5) 0.9031(4) 0.8179(2) 0.0411(13) Uani 1 1 d . . .
H7A H 0.0030 0.9163 0.7769 0.049 Uiso 1 1 d R . .
H7B H 0.0152 0.8336 0.8258 0.049 Uiso 1 1 d R . .
C8 C -0.1241(5) 0.9053(4) 0.9253(2) 0.0510(15) Uani 1 1 d . . .
H8A H -0.0759 0.8578 0.9419 0.077 Uiso 1 1 calc R . .
H8B H -0.1863 0.8747 0.9065 0.077 Uiso 1 1 calc R . .
H8C H -0.1525 0.9466 0.9544 0.077 Uiso 1 1 calc R . .
C9 C -0.1353(5) 1.0696(4) 0.8391(2) 0.0504(14) Uani 1 1 d . . .
H9A H -0.1774 1.1015 0.8683 0.076 Uiso 1 1 calc R . .
H9B H -0.1867 1.0390 0.8135 0.076 Uiso 1 1 calc R . .
H9C H -0.0903 1.1153 0.8188 0.076 Uiso 1 1 calc R . .
C10 C -0.0205(6) 1.2035(5) 0.9604(3) 0.073(2) Uani 1 1 d . . .
H10A H -0.0022 1.2458 0.9298 0.110 Uiso 1 1 calc R . .
H10B H -0.0176 1.2377 0.9956 0.110 Uiso 1 1 calc R . .
H10C H -0.0953 1.1783 0.9549 0.110 Uiso 1 1 calc R . .
C11 C 0.0557(6) 1.0342(5) 1.0291(2) 0.077(2) Uani 1 1 d . . .
H11A H -0.0153 1.0013 1.0258 0.116 Uiso 1 1 calc R . .
H11B H 0.0525 1.0773 1.0606 0.116 Uiso 1 1 calc R . .
H11C H 0.1153 0.9888 1.0350 0.116 Uiso 1 1 calc R . .
C12 C 0.2292(5) 1.1552(4) 0.9678(2) 0.0543(15) Uani 1 1 d . . .
H12A H 0.2825 1.1056 0.9763 0.081 Uiso 1 1 calc R . .
H12B H 0.2304 1.2020 0.9974 0.081 Uiso 1 1 calc R . .
H12C H 0.2492 1.1847 0.9326 0.081 Uiso 1 1 calc R . .
C13 C 0.5907(5) 0.9120(5) 0.8483(3) 0.0587(16) Uani 1 1 d . . .
H13A H 0.6628 0.9435 0.8466 0.088 Uiso 1 1 d R . .
H13B H 0.5997 0.8505 0.8655 0.088 Uiso 1 1 d R . .
H13C H 0.5613 0.9044 0.8107 0.088 Uiso 1 1 d R . .
C14 C 0.5637(5) 1.0108(5) 0.9590(2) 0.0677(19) Uani 1 1 d . . .
H14A H 0.5144 1.0463 0.9835 0.102 Uiso 1 1 calc R . .
H14B H 0.6311 1.0471 0.9518 0.102 Uiso 1 1 calc R . .
H14C H 0.5837 0.9517 0.9768 0.102 Uiso 1 1 calc R . .
C15 C 0.4784(6) 1.1032(4) 0.8540(3) 0.0652(18) Uani 1 1 d . . .
H15A H 0.4438 1.0941 0.8177 0.098 Uiso 1 1 calc R . .
H15B H 0.5526 1.1299 0.8492 0.098 Uiso 1 1 calc R . .
H15C H 0.4328 1.1457 0.8763 0.098 Uiso 1 1 calc R . .
C16 C 0.4456(5) 0.7401(4) 0.9331(2) 0.0533(16) Uani 1 1 d . . .
H16A H 0.4443 0.7194 0.8944 0.080 Uiso 1 1 calc R . .
H16B H 0.4270 0.6875 0.9574 0.080 Uiso 1 1 calc R . .
H16C H 0.5198 0.7632 0.9424 0.080 Uiso 1 1 calc R . .
C17 C 0.3423(7) 0.8749(5) 1.0202(2) 0.067(2) Uani 1 1 d . . .
H17A H 0.4194 0.8855 1.0314 0.100 Uiso 1 1 calc R . .
H17B H 0.3100 0.8251 1.0428 0.100 Uiso 1 1 calc R . .
H17C H 0.2996 0.9325 1.0253 0.100 Uiso 1 1 calc R . .
C18 C 0.1958(5) 0.7857(4) 0.9304(2) 0.0549(16) Uani 1 1 d . . .
H18A H 0.1382 0.8320 0.9384 0.082 Uiso 1 1 calc R . .
H18B H 0.1857 0.7314 0.9546 0.082 Uiso 1 1 calc R . .
H18C H 0.1904 0.7661 0.8916 0.082 Uiso 1 1 calc R . .
C19 C 0.1553(8) 1.3886(6) 0.8672(3) 0.091(3) Uani 1 1 d . . .
H19A H 0.1546 1.3196 0.8647 0.109 Uiso 1 1 calc R . .
H19B H 0.0806 1.4102 0.8786 0.109 Uiso 1 1 calc R . .
C20 C 0.2421(7) 1.4210(6) 0.9080(3) 0.091(3) Uani 1 1 d . . .
H20A H 0.2133 1.4209 0.9465 0.109 Uiso 1 1 calc R . .
H20B H 0.3098 1.3819 0.9061 0.109 Uiso 1 1 calc R . .
C21 C 0.2640(9) 1.5188(6) 0.8878(4) 0.123(4) Uani 1 1 d . . .
H21A H 0.2200 1.5643 0.9095 0.147 Uiso 1 1 calc R . .
H21B H 0.3437 1.5344 0.8919 0.147 Uiso 1 1 calc R . .
C22 C 0.2313(7) 1.5216(5) 0.8290(4) 0.088(2) Uani 1 1 d . . .
H22A H 0.1743 1.5703 0.8229 0.105 Uiso 1 1 calc R . .
H22B H 0.2964 1.5359 0.8054 0.105 Uiso 1 1 calc R . .

loop_
_atom_site_aniso_label
_atom_site_aniso_U_11
_atom_site_aniso_U_22
_atom_site_aniso_U_33
_atom_site_aniso_U_23
_atom_site_aniso_U_13
_atom_site_aniso_U_12
U 0.03226(10) 0.03358(9) 0.02982(10) 0.00266(7) 0.00214(8) -0.00044(8)
K 0.0497(8) 0.0504(7) 0.0515(7) 0.0163(5) 0.0029(6) 0.0076(7)
Si1 0.0672(13) 0.0422(8) 0.0350(7) 0.0086(6) 0.0112(7) -0.0008(8)
Si2 0.0584(12) 0.0404(8) 0.0382(8) -0.0039(6) 0.0095(8) -0.0045(7)
Si3 0.0308(8) 0.0407(8) 0.0384(7) 0.0070(7) -0.0016(6) -0.0017(7)
Si4 0.0416(10) 0.0475(9) 0.0413(8) -0.0091(7) 0.0046(7) -0.0004(7)
Si5 0.0356(8) 0.0440(9) 0.0530(9) -0.0038(8) -0.0021(7) 0.0013(8)
Si6 0.0480(10) 0.0433(9) 0.0332(8) 0.0061(6) 0.0014(7) 0.0100(7)
O1 0.121(5) 0.058(3) 0.065(3) 0.005(2) -0.013(3) -0.017(3)
N1 0.045(3) 0.034(2) 0.045(2) 0.0021(17) 0.002(2) -0.006(2)
N2 0.035(2) 0.038(2) 0.031(2) 0.0051(18) -0.0035(19) -0.0003(19)
N3 0.041(3) 0.033(2) 0.040(2) 0.0014(18) 0.002(2) 0.002(2)
C1 0.047(3) 0.041(3) 0.040(3) 0.006(2) 0.001(3) -0.002(3)
C2 0.099(6) 0.074(5) 0.044(3) 0.009(3) -0.011(4) 0.006(4)
C3 0.105(6) 0.056(4) 0.067(4) 0.007(3) 0.042(4) -0.012(4)
C4 0.064(5) 0.062(4) 0.062(4) 0.001(3) 0.019(3) 0.005(3)
C5 0.092(5) 0.041(3) 0.043(3) 0.000(2) 0.015(3) 0.008(4)
C6 0.097(6) 0.058(4) 0.049(3) -0.001(3) -0.006(4) -0.014(4)
C7 0.045(4) 0.043(3) 0.035(3) 0.007(2) -0.004(2) -0.004(3)
C8 0.034(3) 0.066(4) 0.053(3) 0.005(3) 0.005(3) -0.008(3)
C9 0.043(3) 0.051(3) 0.058(3) 0.012(3) -0.017(3) -0.001(3)
C10 0.065(5) 0.061(4) 0.094(5) -0.015(4) 0.008(4) 0.019(4)
C11 0.076(5) 0.108(6) 0.047(3) -0.018(4) 0.005(3) -0.015(4)
C12 0.045(4) 0.057(4) 0.061(4) -0.012(3) -0.005(3) -0.001(3)
C13 0.035(4) 0.074(4) 0.067(4) -0.021(4) 0.010(3) -0.005(3)
C14 0.046(4) 0.082(5) 0.075(4) -0.031(4) -0.009(3) -0.005(4)
C15 0.053(4) 0.053(4) 0.089(5) 0.017(3) -0.002(4) -0.007(3)
C16 0.062(4) 0.049(4) 0.048(3) 0.012(3) 0.004(3) 0.017(3)
C17 0.088(6) 0.069(4) 0.043(3) 0.006(3) -0.001(4) 0.010(4)
C18 0.055(4) 0.054(3) 0.055(3) 0.013(3) 0.009(3) 0.005(3)
C19 0.119(7) 0.074(5) 0.079(5) 0.014(4) 0.002(5) -0.010(5)
C20 0.119(8) 0.082(6) 0.070(5) -0.010(4) -0.024(5) -0.002(5)
C21 0.187(11) 0.073(6) 0.108(6) -0.025(5) -0.063(7) -0.006(7)
C22 0.084(6) 0.058(4) 0.121(6) 0.013(4) -0.003(5) -0.013(4)

loop_
_atom_type_symbol
_atom_type_description
_atom_type_scat_dispersion_real
_atom_type_scat_dispersion_imag
_atom_type_scat_source
C C 0.0033 0.0016 'International Tables Vol C Tables 4.2.6.8 and 6.1.1.4'
H H 0.0000 0.0000 'International Tables Vol C Tables 4.2.6.8 and 6.1.1.4'
N N 0.0061 0.0033 'International Tables Vol C Tables 4.2.6.8 and 6.1.1.4'
O O 0.0106 0.0060 'International Tables Vol C Tables 4.2.6.8 and 6.1.1.4'
Si Si 0.0817 0.0704 'International Tables Vol C Tables 4.2.6.8 and 6.1.1.4'
K K 0.2009 0.2494 'International Tables Vol C Tables 4.2.6.8 and 6.1.1.4'
U U -9.6767 9.6646 'International Tables Vol C Tables 4.2.6.8 and 6.1.1.4'

loop_
_geom_angle_atom_site_label_1
_geom_angle_atom_site_label_2
_geom_angle_atom_site_label_3
_geom_angle
_geom_angle_site_symmetry_1
_geom_angle_site_symmetry_3
_geom_angle_publ_flag
N2 U N1 151.06(15) . . ?
N2 U N3 104.02(14) . . ?
N1 U N3 104.93(15) . . ?
N2 U C7 71.02(16) . . ?
N1 U C7 90.63(16) . . ?
N3 U C7 128.31(16) . . ?
N2 U C1 92.51(16) . . ?
N1 U C1 70.53(14) . . ?
N3 U C1 126.06(18) . . ?
C7 U C1 105.62(18) . . ?
O1 K C1 92.48(14) . . ?
O1 K C7 92.02(17) . 3_556 ?
C1 K C7 118.50(17) . 3_556 ?
N1 Si1 C1 102.1(2) . . ?
N1 Si1 C2 112.8(3) . . ?
C1 Si1 C2 107.9(3) . . ?
N1 Si1 C3 110.7(3) . . ?
C1 Si1 C3 115.4(3) . . ?
C2 Si1 C3 108.1(3) . . ?
N1 Si2 C5 108.6(2) . . ?
N1 Si2 C6 112.5(3) . . ?
C5 Si2 C6 108.5(3) . . ?
N1 Si2 C4 112.9(3) . . ?
C5 Si2 C4 108.4(3) . . ?
C6 Si2 C4 105.8(3) . . ?
N2 Si3 C7 101.5(2) . . ?
N2 Si3 C9 110.5(2) . . ?
C7 Si3 C9 111.6(2) . . ?
N2 Si3 C8 111.1(2) . . ?
C7 Si3 C8 112.7(3) . . ?
C9 Si3 C8 109.2(3) . . ?
N2 Si4 C12 109.6(2) . . ?
N2 Si4 C10 112.7(3) . . ?
C12 Si4 C10 108.2(3) . . ?
N2 Si4 C11 111.6(3) . . ?
C12 Si4 C11 107.7(3) . . ?
C10 Si4 C11 106.7(3) . . ?
N3 Si5 C14 114.6(3) . . ?
N3 Si5 C15 110.9(3) . . ?
C14 Si5 C15 105.9(3) . . ?
N3 Si5 C13 112.7(2) . . ?
C14 Si5 C13 105.7(3) . . ?
C15 Si5 C13 106.5(3) . . ?
N3 Si6 C18 109.9(2) . . ?
N3 Si6 C17 112.9(3) . . ?
C18 Si6 C17 106.9(3) . . ?
N3 Si6 C16 112.7(2) . . ?
C18 Si6 C16 106.6(3) . . ?
C17 Si6 C16 107.6(3) . . ?
C19 O1 C22 105.4(5) . . ?
C19 O1 K 121.3(4) . . ?
C22 O1 K 131.8(5) . . ?
Si2 N1 Si1 130.1(2) . . ?
Si2 N1 U 130.6(2) . . ?
Si1 N1 U 98.65(18) . . ?
Si4 N2 Si3 130.5(3) . . ?
Si4 N2 U 130.9(2) . . ?
Si3 N2 U 98.48(18) . . ?
Si5 N3 Si6 121.4(3) . . ?
Si5 N3 U 119.0(2) . . ?
Si6 N3 U 119.5(2) . . ?
Si1 C1 U 87.44(18) . . ?
Si1 C1 K 90.36(17) . . ?
U C1 K 177.6(2) . . ?
Si1 C1 H1A 113.3 . . ?
U C1 H1A 114.9 . . ?
K C1 H1A 66.8 . . ?
Si1 C1 H1B 115.1 . . ?
U C1 H1B 107.6 . . ?
K C1 H1B 72.6 . . ?
H1A C1 H1B 115.3 . . ?
Si1 C2 H2A 109.5 . . ?
Si1 C2 H2B 109.5 . . ?
H2A C2 H2B 109.5 . . ?
Si1 C2 H2C 109.5 . . ?
H2A C2 H2C 109.5 . . ?
H2B C2 H2C 109.5 . . ?
Si1 C3 H3A 109.5 . . ?
Si1 C3 H3B 109.5 . . ?
H3A C3 H3B 109.5 . . ?
Si1 C3 H3C 109.4 . . ?
H3A C3 H3C 109.5 . . ?
H3B C3 H3C 109.5 . . ?
Si2 C4 H4A 109.5 . . ?
Si2 C4 H4B 109.5 . . ?
H4A C4 H4B 109.5 . . ?
Si2 C4 H4C 109.5 . . ?
H4A C4 H4C 109.5 . . ?
H4B C4 H4C 109.5 . . ?
Si2 C5 H5A 109.5 . . ?
Si2 C5 H5B 109.5 . . ?
H5A C5 H5B 109.5 . . ?
Si2 C5 H5C 109.5 . . ?
H5A C5 H5C 109.5 . . ?
H5B C5 H5C 109.5 . . ?
Si2 C6 H6A 109.5 . . ?
Si2 C6 H6B 109.5 . . ?
H6A C6 H6B 109.5 . . ?
Si2 C6 H6C 109.5 . . ?
H6A C6 H6C 109.5 . . ?
H6B C6 H6C 109.5 . . ?
Si3 C7 U 87.7(2) . . ?
Si3 C7 K 91.7(2) . 3_546 ?
U C7 K 170.5(2) . 3_546 ?
Si3 C7 H7A 114.4 . . ?
U C7 H7A 112.3 . . ?
K C7 H7A 59.5 3_546 . ?
Si3 C7 H7B 110.4 . . ?
U C7 H7B 123.9 . . ?
K C7 H7B 65.1 3_546 . ?
H7A C7 H7B 107.2 . . ?
Si3 C8 H8A 109.5 . . ?
Si3 C8 H8B 109.5 . . ?
H8A C8 H8B 109.5 . . ?
Si3 C8 H8C 109.5 . . ?
H8A C8 H8C 109.5 . . ?
H8B C8 H8C 109.5 . . ?
Si3 C9 H9A 109.5 . . ?
Si3 C9 H9B 109.5 . . ?
H9A C9 H9B 109.5 . . ?
Si3 C9 H9C 109.5 . . ?
H9A C9 H9C 109.5 . . ?
H9B C9 H9C 109.5 . . ?
Si4 C10 H10A 109.5 . . ?
Si4 C10 H10B 109.5 . . ?
H10A C10 H10B 109.5 . . ?
Si4 C10 H10C 109.5 . . ?
H10A C10 H10C 109.5 . . ?
H10B C10 H10C 109.5 . . ?
Si4 C11 H11A 109.5 . . ?
Si4 C11 H11B 109.5 . . ?
H11A C11 H11B 109.5 . . ?
Si4 C11 H11C 109.5 . . ?
H11A C11 H11C 109.5 . . ?
H11B C11 H11C 109.5 . . ?
Si4 C12 H12A 109.5 . . ?
Si4 C12 H12B 109.5 . . ?
H12A C12 H12B 109.5 . . ?
Si4 C12 H12C 109.5 . . ?
H12A C12 H12C 109.5 . . ?
H12B C12 H12C 109.5 . . ?
Si5 C13 H13A 109.2 . . ?
Si5 C13 H13B 109.9 . . ?
H13A C13 H13B 109.5 . . ?
Si5 C13 H13C 109.3 . . ?
H13A C13 H13C 109.5 . . ?
H13B C13 H13C 109.5 . . ?
Si5 C14 H14A 109.5 . . ?
Si5 C14 H14B 109.5 . . ?
H14A C14 H14B 109.5 . . ?
Si5 C14 H14C 109.5 . . ?
H14A C14 H14C 109.5 . . ?
H14B C14 H14C 109.5 . . ?
Si5 C15 H15A 109.5 . . ?
Si5 C15 H15B 109.5 . . ?
H15A C15 H15B 109.5 . . ?
Si5 C15 H15C 109.5 . . ?
H15A C15 H15C 109.5 . . ?
H15B C15 H15C 109.5 . . ?
Si6 C16 H16A 109.5 . . ?
Si6 C16 H16B 109.5 . . ?
H16A C16 H16B 109.5 . . ?
Si6 C16 H16C 109.5 . . ?
H16A C16 H16C 109.5 . . ?
H16B C16 H16C 109.5 . . ?
Si6 C17 H17A 109.5 . . ?
Si6 C17 H17B 109.5 . . ?
H17A C17 H17B 109.5 . . ?
Si6 C17 H17C 109.5 . . ?
H17A C17 H17C 109.5 . . ?
H17B C17 H17C 109.5 . . ?
Si6 C18 H18A 109.5 . . ?
Si6 C18 H18B 109.5 . . ?
H18A C18 H18B 109.5 . . ?
Si6 C18 H18C 109.5 . . ?
H18A C18 H18C 109.5 . . ?
H18B C18 H18C 109.5 . . ?
O1 C19 C20 105.2(6) . . ?
O1 C19 H19A 110.7 . . ?
C20 C19 H19A 110.7 . . ?
O1 C19 H19B 110.7 . . ?
C20 C19 H19B 110.7 . . ?
H19A C19 H19B 108.8 . . ?
C21 C20 C19 101.4(6) . . ?
C21 C20 H20A 111.5 . . ?
C19 C20 H20A 111.5 . . ?
C21 C20 H20B 111.5 . . ?
C19 C20 H20B 111.5 . . ?
H20A C20 H20B 109.3 . . ?
C22 C21 C20 106.8(6) . . ?
C22 C21 H21A 110.4 . . ?
C20 C21 H21A 110.4 . . ?
C22 C21 H21B 110.4 . . ?
C20 C21 H21B 110.4 . . ?
H21A C21 H21B 108.6 . . ?
O1 C22 C21 107.1(6) . . ?
O1 C22 H22A 110.3 . . ?
C21 C22 H22A 110.3 . . ?
O1 C22 H22B 110.3 . . ?
C21 C22 H22B 110.3 . . ?
H22A C22 H22B 108.6 . . ?

loop_
_geom_bond_atom_site_label_1
_geom_bond_atom_site_label_2
_geom_bond_distance
_geom_bond_site_symmetry_2
_geom_bond_publ_flag
U N2 2.264(4) . ?
U N1 2.279(4) . ?
U N3 2.332(4) . ?
U C7 2.506(5) . ?
U C1 2.532(4) . ?
U Si3 3.0531(14) . ?
U Si1 3.0659(14) . ?
K O1 2.585(4) . ?
K C1 3.003(5) . ?
K C7 3.048(6) 3_556 ?
K C13 3.243(6) 3_656 ?
K C19 3.527(7) . ?
K C3 3.534(7) . ?
K H1A 2.7670 . ?
K H1B 2.8656 . ?
K H3B 2.9313 . ?
Si1 N1 1.736(4) . ?
Si1 C1 1.845(5) . ?
Si1 C2 1.862(7) . ?
Si1 C3 1.905(6) . ?
Si2 N1 1.704(4) . ?
Si2 C5 1.861(5) . ?
Si2 C6 1.871(6) . ?
Si2 C4 1.888(7) . ?
Si3 N2 1.741(4) . ?
Si3 C7 1.846(5) . ?
Si3 C9 1.879(5) . ?
Si3 C8 1.900(5) . ?
Si4 N2 1.702(4) . ?
Si4 C12 1.867(6) . ?
Si4 C10 1.872(6) . ?
Si4 C11 1.884(6) . ?
Si5 N3 1.710(5) . ?
Si5 C14 1.861(5) . ?
Si5 C15 1.866(6) . ?
Si5 C13 1.874(6) . ?
Si6 N3 1.730(4) . ?
Si6 C18 1.865(7) . ?
Si6 C17 1.881(6) . ?
Si6 C16 1.898(5) . ?
O1 C19 1.407(8) . ?
O1 C22 1.435(8) . ?
C1 H1A 1.0027 . ?
C1 H1B 0.9091 . ?
C2 H2A 0.9600 . ?
C2 H2B 0.9600 . ?
C2 H2C 0.9600 . ?
C3 H3A 0.9600 . ?
C3 H3B 0.9600 . ?
C3 H3C 0.9600 . ?
C4 H4A 0.9600 . ?
C4 H4B 0.9600 . ?
C4 H4C 0.9600 . ?
C5 H5A 0.9600 . ?
C5 H5B 0.9600 . ?
C5 H5C 0.9600 . ?
C6 H6A 0.9600 . ?
C6 H6B 0.9600 . ?
C6 H6C 0.9600 . ?
C7 K 3.048(6) 3_546 ?
C7 H7A 1.0343 . ?
C7 H7B 1.0086 . ?
C8 H8A 0.9600 . ?
C8 H8B 0.9600 . ?
C8 H8C 0.9600 . ?
C9 H9A 0.9600 . ?
C9 H9B 0.9600 . ?
C9 H9C 0.9600 . ?
C10 H10A 0.9600 . ?
C10 H10B 0.9600 . ?
C10 H10C 0.9600 . ?
C11 H11A 0.9600 . ?
C11 H11B 0.9600 . ?
C11 H11C 0.9600 . ?
C12 H12A 0.9600 . ?
C12 H12B 0.9600 . ?
C12 H12C 0.9600 . ?
C13 K 3.243(5) 3_646 ?
C13 H13A 0.9601 . ?
C13 H13B 0.9600 . ?
C13 H13C 0.9599 . ?
C14 H14A 0.9600 . ?
C14 H14B 0.9600 . ?
C14 H14C 0.9600 . ?
C15 H15A 0.9600 . ?
C15 H15B 0.9600 . ?
C15 H15C 0.9600 . ?
C16 H16A 0.9600 . ?
C16 H16B 0.9600 . ?
C16 H16C 0.9600 . ?
C17 H17A 0.9600 . ?
C17 H17B 0.9600 . ?
C17 H17C 0.9600 . ?
C18 H18A 0.9600 . ?
C18 H18B 0.9600 . ?
C18 H18C 0.9600 . ?
C19 C20 1.479(9) . ?
C19 H19A 0.9700 . ?
C19 H19B 0.9700 . ?
C20 C21 1.476(11) . ?
C20 H20A 0.9700 . ?
C20 H20B 0.9700 . ?
C21 C22 1.443(11) . ?
C21 H21A 0.9700 . ?
C21 H21B 0.9700 . ?
C22 H22A 0.9700 . ?
C22 H22B 0.9700 . ?
